data_9001927
loop_
_publ_author_name
'Evans, B. W.'
'Yang, H.'

_publ_section_title
;Fe-Mg order-disorder in tremolite-actinolite-ferro-actinolite at ambient and
 high temperature Sample: C79, NMNH 156831, from Green Monster Mine, Alaska in
 uralite from cpx after heating at 700 C
;
_journal_name_full 'American Mineralogist'
_journal_page_first 458
_journal_page_last 475
_journal_volume 83
_journal_year 1998
_chemical_formula_sum
;Al3.806 Ca1.898 Cl0.014 F0.184 Fe1.94 H1.844 K0.066 Mg2.964 Mn0.046 Na0.212
 O23.802 Si4.312 Ti0.012
;
_chemical_name_mineral Actinolite
_space_group_IT_number 12
_symmetry_space_group_name_Hall '-C 2y'
_symmetry_space_group_name_H-M 'C 1 2/m 1'
_cell_angle_alpha 90
_cell_angle_beta 104.79
_cell_angle_gamma 90
_cell_formula_units_Z 2
_cell_length_a 9.886
_cell_length_b 18.150
_cell_length_c 5.300
_cell_volume 919.476
_database_code_amcsd 0001988
_exptl_crystal_density_diffrn 3.169
_exptl_crystal_thermal_history 'after heating at 700 C'
_cod_original_formula_sum
;Fe1.94 Mn.046 Mg2.964 Al3.806 Ti.012 Ca1.898 Na.212 Si4.312 K.066 H1.844
 O23.802 F.184 Cl.014
;
_cod_database_code 9001927

loop_
_space_group_symop_operation_xyz
x,y,z
1/2+x,1/2+y,z
x,-y,z
1/2+x,1/2-y,z
-x,y,-z
1/2-x,1/2+y,-z
-x,-y,-z
1/2-x,1/2-y,-z

loop_
_atom_site_aniso_label
_atom_site_aniso_U_11
_atom_site_aniso_U_22
_atom_site_aniso_U_33
_atom_site_aniso_U_12
_atom_site_aniso_U_13
_atom_site_aniso_U_23
Fe1 0.00926 0.00834 0.00466 0.00000 0.00149 0.00000
Mn1 0.00926 0.00834 0.00466 0.00000 0.00149 0.00000
Mg1 0.00926 0.00834 0.00466 0.00000 0.00149 0.00000
Fe2 0.00879 0.00834 0.00479 0.00000 0.00248 0.00000
Mn2 0.00879 0.00834 0.00479 0.00000 0.00248 0.00000
Mg2 0.00879 0.00834 0.00479 0.00000 0.00248 0.00000
Al2 0.00879 0.00834 0.00479 0.00000 0.00248 0.00000
Ti2 0.00879 0.00834 0.00479 0.00000 0.00248 0.00000
Fe3 0.00879 0.00501 0.00346 0.00000 0.00124 0.00000
Mg3 0.00879 0.00501 0.00346 0.00000 0.00124 0.00000
Fe4 0.01296 0.01168 0.01038 0.00000 0.00720 0.00000
Mn4 0.01296 0.01168 0.01038 0.00000 0.00720 0.00000
Mg4 0.01296 0.01168 0.01038 0.00000 0.00720 0.00000
Ca4 0.01296 0.01168 0.01038 0.00000 0.00720 0.00000
Na4 0.01296 0.01168 0.01038 0.00000 0.00720 0.00000
Si1 0.00694 0.00668 0.00333 -0.00088 0.00074 0.00000
Al1 0.00694 0.00668 0.00333 -0.00088 0.00074 0.00000
Si2 0.00602 0.00834 0.00372 0.00000 0.00124 0.00000
O1 0.00972 0.00834 0.00479 0.00000 0.00223 -0.00047
O2 0.00787 0.00834 0.00599 -0.00088 0.00199 0.00188
O3 0.00417 0.01502 0.01264 0.00000 0.00124 0.00000
F3 0.00417 0.01502 0.01264 0.00000 0.00124 0.00000
Cl3 0.00417 0.01502 0.01264 0.00000 0.00124 0.00000
O4 0.01250 0.01001 0.00958 -0.00352 0.00347 -0.00236
O5 0.01018 0.01335 0.00559 -0.00088 0.00174 0.00283
O6 0.01018 0.01335 0.00545 0.00176 0.00174 -0.00330
O7 0.01296 0.01001 0.01410 0.00000 0.00447 0.00000

loop_
_atom_site_label
_atom_site_fract_x
_atom_site_fract_y
_atom_site_fract_z
_atom_site_occupancy
_atom_site_type_symbol
_atom_site_attached_hydrogens
Fe1 0.00000 0.08850 0.50000 0.37500 Fe 0
Mn1 0.00000 0.08850 0.50000 0.00600 Mn 0
Mg1 0.00000 0.08850 0.50000 0.61900 Mg 0
Fe2 0.00000 0.17760 0.00000 0.38600 Fe 0
Mn2 0.00000 0.17760 0.00000 0.01500 Mn 0
Mg2 0.00000 0.17760 0.00000 0.53400 Mg 0
Al2 0.00000 0.17760 0.00000 0.05900 Al 0
Ti2 0.00000 0.17760 0.00000 0.00600 Ti 0
Fe3 0.00000 0.00000 0.00000 0.34400 Fe 0
Mg3 0.00000 0.00000 0.00000 0.65600 Mg 0
Fe4 0.00000 0.27780 0.50000 0.03700 Fe 0
Mn4 0.00000 0.27780 0.50000 0.00200 Mn 0
Mg4 0.00000 0.27780 0.50000 0.00100 Mg 0
Ca4 0.00000 0.27780 0.50000 0.94900 Ca 0
Na4 0.00000 0.27780 0.50000 0.01100 Na 0
Si1 0.28000 0.08410 0.29610 0.07800 Si 0
Al1 0.28000 0.08410 0.29610 0.92200 Al 0
Si2 0.28910 0.17090 0.80430 1.00000 Si 0
NaA(m) 0.02600 0.50000 0.06600 0.09500 Na 0
KA(m) 0.02600 0.50000 0.06600 0.03300 K 0
H 0.17200 0.00000 0.74400 0.92200 H 0
O1 0.11170 0.08670 0.21600 1.00000 O 0
O2 0.12000 0.17240 0.72420 1.00000 O 0
O3 0.10890 0.00000 0.71420 0.90100 O 0
F3 0.10890 0.00000 0.71420 0.09200 F 0
Cl3 0.10890 0.00000 0.71420 0.00700 Cl 0
O4 0.36640 0.24700 0.79200 1.00000 O 0
O5 0.34640 0.13450 0.09870 1.00000 O 0
O6 0.34430 0.11860 0.58870 1.00000 O 0
O7 0.33600 0.00000 0.29020 1.00000 O 0

loop_
_cod_changelog_entry_id
_cod_changelog_entry_author
_cod_changelog_entry_date
_cod_changelog_entry_text
1
;cod-tools version 3.8.0
Id: cif_guess_AMCSD_atom_types 9581 2023-05-17 12:35:41Z saulius
;
2023-05-23T09:16:30+03:00
;Derived atom types and hydrogen counts
from atom names that follow the AMCSD naming convention
(Wat == water, O-H == hydroxyl).
;

loop_
_cod_related_entry_id
_cod_related_entry_database
_cod_related_entry_code
1 AMCSD 0001988
